data_8105803
loop_
_publ_author_name
'Wei, Wei'
'Wu, Qiong'
'Zhang, Heng-Qiang'
'Jin, Tong-Yin'
'Chen, Hong-Li'

_publ_section_title
;
 Crystal structure of
 (4,4&#x2032;-(ethane-1,2-diylbis((nitrilo)(2-furylmethylylidene)))bis(3-methyl-1-phenyl-1H-pyrazol-5-olato-\k4
 N,N&#x2032;,O,O&#x2032;))-nickel(II)), C32H26N6NiO4
;
_journal_issue 4
_journal_name_full 'Zeitschrift f\"ur Kristallographie - New Crystal Structures'
_journal_page_first 633
_journal_page_last 634
_journal_paper_doi 10.1515/ncrs-2018-0584
_journal_volume 234
_journal_year 2019
_chemical_formula_moiety 'C32 H26 N6 Ni O4'
_chemical_formula_sum 'C32 H26 N6 Ni O4'
_chemical_formula_weight 617.28
_space_group_crystal_system monoclinic
_space_group_IT_number 15
_space_group_name_Hall '-C 2yc'
_space_group_name_H-M_alt 'C 1 2/c 1'
_atom_sites_solution_hydrogens geom
_audit_creation_method SHELXL-2018/1
_cell_angle_alpha 90
_cell_angle_beta 111.222(3)
_cell_angle_gamma 90
_cell_formula_units_Z 4
_cell_length_a 22.270(4)
_cell_length_b 13.648(2)
_cell_length_c 10.006(2)
_cell_measurement_reflns_used 2048
_cell_measurement_temperature 295(2)
_cell_measurement_theta_max 23.58
_cell_measurement_theta_min 3.30
_cell_volume 2835.0(9)
_computing_cell_refinement 'Bruker SMART'
_computing_data_collection 'Bruker SMART'
_computing_data_reduction 'Bruker SAINT'
_computing_molecular_graphics 'Bruker SHELXTL'
_computing_publication_material 'Bruker SHELXTL'
_computing_structure_refinement 'SHELXL-2018/1 (Sheldrick, 2018)'
_computing_structure_solution 'Bruker SHELXTL'
_diffrn_ambient_temperature 295(2)
_diffrn_measured_fraction_theta_full 0.999
_diffrn_measured_fraction_theta_max 0.999
_diffrn_measurement_device_type 'CCD area detector'
_diffrn_measurement_method 'phi and omega scans'
_diffrn_radiation_type MoK\a
_diffrn_radiation_wavelength 0.71073
_diffrn_reflns_av_R_equivalents 0.0380
_diffrn_reflns_av_unetI/netI 0.0376
_diffrn_reflns_Laue_measured_fraction_full 0.999
_diffrn_reflns_Laue_measured_fraction_max 0.999
_diffrn_reflns_limit_h_max 26
_diffrn_reflns_limit_h_min -26
_diffrn_reflns_limit_k_max 13
_diffrn_reflns_limit_k_min -16
_diffrn_reflns_limit_l_max 12
_diffrn_reflns_limit_l_min -11
_diffrn_reflns_number 8993
_diffrn_reflns_point_group_measured_fraction_full 0.999
_diffrn_reflns_point_group_measured_fraction_max 0.999
_diffrn_reflns_theta_full 25.242
_diffrn_reflns_theta_max 25.497
_diffrn_reflns_theta_min 2.531
_exptl_absorpt_coefficient_mu 0.732
_exptl_absorpt_correction_type none
_exptl_crystal_colour green
_exptl_crystal_density_diffrn 1.446
_exptl_crystal_description block
_exptl_crystal_F_000 1280
_exptl_crystal_size_max 0.50
_exptl_crystal_size_mid 0.14
_exptl_crystal_size_min 0.12
_refine_diff_density_max 0.590
_refine_diff_density_min -0.374
_refine_diff_density_rms 0.059
_refine_ls_extinction_coef 0.0009(3)
_refine_ls_extinction_expression Fc^*^=kFc[1+0.001xFc^2^\l^3^/sin(2\q)]^-1/4^
_refine_ls_extinction_method 'SHELXL-2018/1 (Sheldrick 2018)'
_refine_ls_goodness_of_fit_ref 1.053
_refine_ls_hydrogen_treatment constr
_refine_ls_matrix_type full
_refine_ls_number_parameters 197
_refine_ls_number_reflns 2645
_refine_ls_number_restraints 4
_refine_ls_restrained_S_all 1.059
_refine_ls_R_factor_all 0.0666
_refine_ls_R_factor_gt 0.0481
_refine_ls_shift/su_max 0.000
_refine_ls_shift/su_mean 0.000
_refine_ls_structure_factor_coef Fsqd
_refine_ls_weighting_details 'w=1/[\s^2^(Fo^2^)+(0.0749P)^2^+2.2910P] where P=(Fo^2^+2Fc^2^)/3'
_refine_ls_weighting_scheme calc
_refine_ls_wR_factor_gt 0.1335
_refine_ls_wR_factor_ref 0.1440
_reflns_Friedel_coverage 0.000
_reflns_Friedel_fraction_full .
_reflns_Friedel_fraction_max .
_reflns_number_gt 2012
_reflns_number_total 2647
_reflns_threshold_expression 'I > 2\s(I)'
_cod_data_source_file suppl_ncrs-2018-0584_suppl.cif
_cod_data_source_block 1
_cod_original_sg_symbol_H-M 'C 2/c'
_cod_database_code 8105803
_shelx_shelxl_version_number 2018/1
_shelx_space_group_comment
; 
The symmetry employed for this shelxl refinement is uniquely defined 
by the following loop, which should always be used as a source of 
symmetry information in preference to the above space-group names. 
They are only intended as comments. 
;

loop_
_space_group_symop_operation_xyz
'x, y, z'
'-x, y, -z+1/2'
'x+1/2, y+1/2, z'
'-x+1/2, y+1/2, -z+1/2'
'-x, -y, -z'
'x, -y, z-1/2'
'-x+1/2, -y+1/2, -z'
'x+1/2, -y+1/2, z-1/2'

loop_
_atom_site_label
_atom_site_type_symbol
_atom_site_fract_x
_atom_site_fract_y
_atom_site_fract_z
_atom_site_U_iso_or_equiv
_atom_site_adp_type
_atom_site_occupancy
_atom_site_site_symmetry_order
_atom_site_calc_flag
_atom_site_refinement_flags_posn
_atom_site_refinement_flags_adp
_atom_site_refinement_flags_occupancy
_atom_site_disorder_assembly
_atom_site_disorder_group
C1 C 0.89166(15) 0.2585(3) 0.8847(3) 0.0516(8) Uani 1 1 d . . . . .
C2 C 0.94733(18) 0.2972(3) 0.8746(4) 0.0631(10) Uani 1 1 d . . . . .
H2 H 0.980110 0.256286 0.870950 0.076 Uiso 1 1 calc R U . . .
C3 C 0.9532(2) 0.3977(3) 0.8701(5) 0.0771(12) Uani 1 1 d . . . . .
H3 H 0.990627 0.424157 0.864213 0.093 Uiso 1 1 calc R U . . .
C4 C 0.9057(2) 0.4595(3) 0.8740(5) 0.0856(13) Uani 1 1 d . . . . .
H4 H 0.910317 0.527013 0.870357 0.103 Uiso 1 1 calc R U . . .
C5 C 0.8507(2) 0.4194(3) 0.8835(6) 0.0933(15) Uani 1 1 d . . . . .
H5 H 0.817717 0.460454 0.885266 0.112 Uiso 1 1 calc R U . . .
C6 C 0.84376(19) 0.3195(3) 0.8904(5) 0.0748(12) Uani 1 1 d . . . . .
H6 H 0.806719 0.293483 0.899013 0.090 Uiso 1 1 calc R U . . .
C7 C 0.91626(14) 0.0804(2) 0.8594(3) 0.0453(7) Uani 1 1 d . . . . .
C8 C 0.88991(15) -0.0073(2) 0.8881(4) 0.0463(8) Uani 1 1 d . . . . .
C9 C 0.84059(16) 0.0242(3) 0.9390(4) 0.0537(9) Uani 1 1 d . . . . .
C10 C 0.79511(18) -0.0346(3) 0.9855(5) 0.0730(11) Uani 1 1 d . . . . .
H10A H 0.819067 -0.073194 1.067796 0.110 Uiso 1 1 calc R U . . .
H10B H 0.770398 -0.077089 0.908910 0.110 Uiso 1 1 calc R U . . .
H10C H 0.766631 0.008656 1.009832 0.110 Uiso 1 1 calc R U . . .
C11 C 0.90910(14) -0.0997(2) 0.8549(3) 0.0441(7) Uani 1 1 d . . . . .
C12 C 0.87420(15) -0.1870(3) 0.8760(4) 0.0518(7) Uani 1 1 d . U . . .
C13 C 0.82907(14) -0.2361(2) 0.7755(4) 0.0520(8) Uani 1 1 d . U . . .
H13 H 0.814590 -0.224384 0.677315 0.062 Uiso 1 1 calc R U . . .
C14 C 0.80728(18) -0.3086(3) 0.8443(5) 0.0707(11) Uani 1 1 d . U . . .
H14 H 0.775129 -0.353916 0.799368 0.085 Uiso 1 1 calc R U . . .
C15 C 0.83928(19) -0.3028(3) 0.9826(5) 0.0724(11) Uani 1 1 d . U . . .
H15 H 0.834073 -0.343068 1.052540 0.087 Uiso 1 1 calc R U . . .
C16 C 0.96697(15) -0.2074(2) 0.7551(4) 0.0532(8) Uani 1 1 d . . . . .
H16A H 0.934595 -0.223877 0.662848 0.064 Uiso 1 1 calc R U . . .
H16B H 0.965190 -0.255831 0.824556 0.064 Uiso 1 1 calc R U . . .
N1 N 0.88420(12) 0.1557(2) 0.8929(3) 0.0498(7) Uani 1 1 d . . . . .
N2 N 0.83674(13) 0.1202(2) 0.9425(3) 0.0579(8) Uani 1 1 d . . . . .
N3 N 0.95431(11) -0.10914(18) 0.7997(3) 0.0445(6) Uani 1 1 d . . . . .
Ni1 Ni 1.000000 -0.00977(4) 0.750000 0.0436(2) Uani 1 2 d S T P . .
O1 O 0.96051(10) 0.09334(16) 0.8066(2) 0.0514(6) Uani 1 1 d . . . . .
O2 O 0.88314(13) -0.2242(2) 1.0060(3) 0.0803(8) Uani 1 1 d . U . . .

loop_
_atom_site_aniso_label
_atom_site_aniso_U_11
_atom_site_aniso_U_22
_atom_site_aniso_U_33
_atom_site_aniso_U_23
_atom_site_aniso_U_13
_atom_site_aniso_U_12
C1 0.0501(18) 0.053(2) 0.052(2) -0.0063(15) 0.0183(15) 0.0056(15)
C2 0.063(2) 0.055(2) 0.080(3) -0.0093(19) 0.0359(19) -0.0020(17)
C3 0.081(3) 0.061(3) 0.103(3) -0.015(2) 0.050(2) -0.013(2)
C4 0.096(3) 0.054(3) 0.115(4) -0.017(2) 0.047(3) -0.001(2)
C5 0.086(3) 0.062(3) 0.143(5) -0.016(3) 0.054(3) 0.013(2)
C6 0.066(2) 0.065(3) 0.103(3) -0.017(2) 0.043(2) 0.0012(19)
C7 0.0450(16) 0.049(2) 0.0449(18) -0.0019(14) 0.0203(14) 0.0017(14)
C8 0.0421(16) 0.055(2) 0.0438(17) -0.0004(14) 0.0182(14) -0.0031(14)
C9 0.0452(17) 0.068(2) 0.052(2) -0.0004(17) 0.0224(15) -0.0012(16)
C10 0.064(2) 0.084(3) 0.088(3) 0.002(2) 0.049(2) -0.007(2)
C11 0.0426(15) 0.050(2) 0.0393(17) 0.0014(14) 0.0146(13) -0.0037(14)
C12 0.0449(15) 0.050(2) 0.0617(16) 0.0029(13) 0.0208(13) -0.0016(13)
C13 0.0462(16) 0.062(2) 0.0451(18) 0.0069(13) 0.0131(13) -0.0021(13)
C14 0.067(2) 0.052(2) 0.090(3) 0.0036(19) 0.025(2) -0.0185(18)
C15 0.074(2) 0.072(3) 0.080(3) 0.016(2) 0.039(2) -0.0086(17)
C16 0.065(2) 0.045(2) 0.054(2) -0.0003(15) 0.0261(16) -0.0043(16)
N1 0.0485(14) 0.0520(18) 0.0562(17) -0.0036(13) 0.0277(13) -0.0011(12)
N2 0.0512(15) 0.067(2) 0.0646(19) -0.0012(15) 0.0325(14) 0.0007(14)
N3 0.0490(14) 0.0434(15) 0.0430(15) -0.0010(11) 0.0189(12) -0.0010(12)
Ni1 0.0479(4) 0.0431(4) 0.0458(4) 0.000 0.0241(3) 0.000
O1 0.0568(12) 0.0467(13) 0.0627(15) -0.0010(11) 0.0361(11) -0.0009(10)
O2 0.0853(18) 0.085(2) 0.0700(16) 0.0115(14) 0.0276(15) -0.0203(14)

loop_
_atom_type_symbol
_atom_type_description
_atom_type_scat_dispersion_real
_atom_type_scat_dispersion_imag
_atom_type_scat_source
C C 0.0033 0.0016 'International Tables Vol C Tables 4.2.6.8 and 6.1.1.4'
N N 0.0061 0.0033 'International Tables Vol C Tables 4.2.6.8 and 6.1.1.4'
Ni Ni 0.3393 1.1124 'International Tables Vol C Tables 4.2.6.8 and 6.1.1.4'
O O 0.0106 0.0060 'International Tables Vol C Tables 4.2.6.8 and 6.1.1.4'
H H 0.0000 0.0000 'International Tables Vol C Tables 4.2.6.8 and 6.1.1.4'

loop_
_geom_angle_atom_site_label_1
_geom_angle_atom_site_label_2
_geom_angle_atom_site_label_3
_geom_angle
_geom_angle_site_symmetry_1
_geom_angle_site_symmetry_3
C6 C1 C2 120.2(4) . .
C6 C1 N1 119.3(3) . .
C2 C1 N1 120.5(3) . .
C3 C2 C1 118.6(4) . .
C3 C2 H2 120.7 . .
C1 C2 H2 120.7 . .
C4 C3 C2 122.0(4) . .
C4 C3 H3 119.0 . .
C2 C3 H3 119.0 . .
C3 C4 C5 118.4(4) . .
C3 C4 H4 120.8 . .
C5 C4 H4 120.8 . .
C4 C5 C6 121.2(4) . .
C4 C5 H5 119.4 . .
C6 C5 H5 119.4 . .
C1 C6 C5 119.7(4) . .
C1 C6 H6 120.2 . .
C5 C6 H6 120.2 . .
O1 C7 N1 123.0(3) . .
O1 C7 C8 129.6(3) . .
N1 C7 C8 107.3(3) . .
C7 C8 C11 121.9(3) . .
C7 C8 C9 104.3(3) . .
C11 C8 C9 133.5(3) . .
N2 C9 C8 112.0(3) . .
N2 C9 C10 118.0(3) . .
C8 C9 C10 130.0(3) . .
C9 C10 H10A 109.5 . .
C9 C10 H10B 109.5 . .
H10A C10 H10B 109.5 . .
C9 C10 H10C 109.5 . .
H10A C10 H10C 109.5 . .
H10B C10 H10C 109.5 . .
N3 C11 C8 121.9(3) . .
N3 C11 C12 120.1(3) . .
C8 C11 C12 117.9(3) . .
C13 C12 O2 110.6(3) . .
C13 C12 C11 126.5(3) . .
O2 C12 C11 122.8(3) . .
C12 C13 C14 106.9(3) . .
C12 C13 H13 126.6 . .
C14 C13 H13 126.6 . .
C15 C14 C13 109.1(3) . .
C15 C14 H14 125.5 . .
C13 C14 H14 125.5 . .
C14 C15 O2 107.5(3) . .
C14 C15 H15 126.3 . .
O2 C15 H15 126.3 . .
N3 C16 C16 108.56(18) . 2_756
N3 C16 H16A 110.0 . .
C16 C16 H16A 110.0 2_756 .
N3 C16 H16B 110.0 . .
C16 C16 H16B 110.0 2_756 .
H16A C16 H16B 108.4 . .
C7 N1 N2 110.7(3) . .
C7 N1 C1 130.5(3) . .
N2 N1 C1 118.7(3) . .
C9 N2 N1 105.7(3) . .
C11 N3 C16 118.4(3) . .
C11 N3 Ni1 127.8(2) . .
C16 N3 Ni1 113.46(19) . .
O1 Ni1 O1 81.21(13) . 2_756
O1 Ni1 N3 175.71(10) . 2_756
O1 Ni1 N3 96.04(11) 2_756 2_756
O1 Ni1 N3 96.04(11) . .
O1 Ni1 N3 175.72(9) 2_756 .
N3 Ni1 N3 86.88(16) 2_756 .
C7 O1 Ni1 122.7(2) . .
C12 O2 C15 106.0(3) . .

loop_
_geom_bond_atom_site_label_1
_geom_bond_atom_site_label_2
_geom_bond_distance
_geom_bond_site_symmetry_2
C1 C6 1.370(5) .
C1 C2 1.384(5) .
C1 N1 1.418(4) .
C2 C3 1.381(5) .
C2 H2 0.9300 .
C3 C4 1.364(6) .
C3 H3 0.9300 .
C4 C5 1.374(6) .
C4 H4 0.9300 .
C5 C6 1.377(6) .
C5 H5 0.9300 .
C6 H6 0.9300 .
C7 O1 1.287(4) .
C7 N1 1.361(4) .
C7 C8 1.407(4) .
C8 C11 1.409(4) .
C8 C9 1.434(5) .
C9 N2 1.314(5) .
C9 C10 1.493(5) .
C10 H10A 0.9600 .
C10 H10B 0.9600 .
C10 H10C 0.9600 .
C11 N3 1.318(4) .
C11 C12 1.479(4) .
C12 C13 1.318(4) .
C12 O2 1.343(4) .
C13 C14 1.390(5) .
C13 H13 0.9300 .
C14 C15 1.309(6) .
C14 H14 0.9300 .
C15 O2 1.412(4) .
C15 H15 0.9300 .
C16 N3 1.473(4) .
C16 C16 1.512(6) 2_756
C16 H16A 0.9700 .
C16 H16B 0.9700 .
N1 N2 1.407(4) .
N3 Ni1 1.868(3) .
Ni1 O1 1.854(2) .
Ni1 O1 1.854(2) 2_756

loop_
_geom_hbond_atom_site_label_D
_geom_hbond_atom_site_label_H
_geom_hbond_atom_site_label_A
_geom_hbond_distance_DH
_geom_hbond_distance_HA
_geom_hbond_distance_DA
_geom_hbond_angle_DHA
_geom_hbond_site_symmetry_A
_geom_hbond_publ_flag
C2 H2 O1 0.93 2.31 2.904(4) 121.1 . yes
C2 H2 O1 0.93 2.31 2.904(4) 121.1 . yes
C2 H2 O1 0.93 2.31 2.904(4) 121.1 . yes
C2 H2 O1 0.93 2.31 2.904(4) 121.1 . yes
C2 H2 O1 0.93 2.31 2.904(4) 121.1 . yes
C2 H2 O1 0.93 2.31 2.904(4) 121.1 . yes
C2 H2 O1 0.93 2.31 2.904(4) 121.1 . yes
C2 H2 O1 0.93 2.31 2.904(4) 121.1 . yes
C2 H2 O1 0.93 2.31 2.904(4) 121.1 . yes
C2 H2 O1 0.93 2.31 2.904(4) 121.1 . yes
C2 H2 O1 0.93 2.31 2.904(4) 121.1 . yes
C2 H2 O1 0.93 2.31 2.904(4) 121.1 . yes
C2 H2 O1 0.93 2.31 2.904(4) 121.1 . yes
C2 H2 O1 0.93 2.31 2.904(4) 121.1 . yes
C2 H2 O1 0.93 2.31 2.904(4) 121.1 . yes
C2 H2 O1 0.93 2.31 2.904(4) 121.1 . yes
C2 H2 O1 0.93 2.31 2.904(4) 121.1 . yes
C2 H2 O1 0.93 2.31 2.904(4) 121.1 . yes

loop_
_geom_torsion_atom_site_label_1
_geom_torsion_atom_site_label_2
_geom_torsion_atom_site_label_3
_geom_torsion_atom_site_label_4
_geom_torsion
_geom_torsion_site_symmetry_1
_geom_torsion_site_symmetry_2
_geom_torsion_site_symmetry_3
_geom_torsion_site_symmetry_4
C6 C1 C2 C3 -0.2(6) . . . .
N1 C1 C2 C3 -178.6(3) . . . .
C1 C2 C3 C4 -0.6(7) . . . .
C2 C3 C4 C5 0.4(7) . . . .
C3 C4 C5 C6 0.7(8) . . . .
C2 C1 C6 C5 1.2(6) . . . .
N1 C1 C6 C5 179.6(4) . . . .
C4 C5 C6 C1 -1.5(7) . . . .
O1 C7 C8 C11 -2.4(5) . . . .
N1 C7 C8 C11 175.2(3) . . . .
O1 C7 C8 C9 -177.2(3) . . . .
N1 C7 C8 C9 0.4(3) . . . .
C7 C8 C9 N2 -0.3(4) . . . .
C11 C8 C9 N2 -174.2(3) . . . .
C7 C8 C9 C10 179.4(4) . . . .
C11 C8 C9 C10 5.5(7) . . . .
C7 C8 C11 N3 2.4(5) . . . .
C9 C8 C11 N3 175.4(3) . . . .
C7 C8 C11 C12 -174.2(3) . . . .
C9 C8 C11 C12 -1.1(5) . . . .
N3 C11 C12 C13 -74.9(4) . . . .
C8 C11 C12 C13 101.6(4) . . . .
N3 C11 C12 O2 108.4(4) . . . .
C8 C11 C12 O2 -75.0(4) . . . .
O2 C12 C13 C14 0.4(4) . . . .
C11 C12 C13 C14 -176.6(3) . . . .
C12 C13 C14 C15 -0.4(5) . . . .
C13 C14 C15 O2 0.3(5) . . . .
O1 C7 N1 N2 177.4(3) . . . .
C8 C7 N1 N2 -0.3(3) . . . .
O1 C7 N1 C1 -2.4(5) . . . .
C8 C7 N1 C1 179.8(3) . . . .
C6 C1 N1 C7 163.9(4) . . . .
C2 C1 N1 C7 -17.7(5) . . . .
C6 C1 N1 N2 -15.9(5) . . . .
C2 C1 N1 N2 162.4(3) . . . .
C8 C9 N2 N1 0.1(4) . . . .
C10 C9 N2 N1 -179.6(3) . . . .
C7 N1 N2 C9 0.2(4) . . . .
C1 N1 N2 C9 -179.9(3) . . . .
C8 C11 N3 C16 -174.1(3) . . . .
C12 C11 N3 C16 2.4(4) . . . .
C8 C11 N3 Ni1 -1.7(4) . . . .
C12 C11 N3 Ni1 174.8(2) . . . .
C16 C16 N3 C11 -160.7(3) 2_756 . . .
C16 C16 N3 Ni1 25.9(4) 2_756 . . .
C11 N3 Ni1 O1 0.7(3) . . . .
C16 N3 Ni1 O1 173.4(2) . . . .
C11 N3 Ni1 N3 177.6(3) . . . 2_756
C16 N3 Ni1 N3 -9.71(16) . . . 2_756
N1 C7 O1 Ni1 -175.7(2) . . . .
C8 C7 O1 Ni1 1.5(5) . . . .
O1 Ni1 O1 C7 176.1(3) 2_756 . . .
N3 Ni1 O1 C7 -0.5(3) . . . .
C13 C12 O2 C15 -0.3(4) . . . .
C11 C12 O2 C15 176.9(3) . . . .
C14 C15 O2 C12 0.0(4) . . . .
